data_1539940
loop_
_publ_author_name
'Weiss, J.'

_publ_section_title
;
 Zur Struktur von Pb N2 S2 (N H3)
;
_journal_name_full 'Zeitschrift fuer Anorganische und Allgemeine Chemie'
_journal_page_first 315
_journal_page_last 322
_journal_volume 343
_journal_year 1966
_chemical_formula_sum 'H3 N3 Pb S2'
_chemical_name_systematic 'Pb N2 S2 (N H3)'
_space_group_IT_number 14
_symmetry_space_group_name_Hall '-P 2yab'
_symmetry_space_group_name_H-M 'P 1 21/a 1'
_cell_angle_alpha 90
_cell_angle_beta 94.3
_cell_angle_gamma 90
_cell_formula_units_Z 4
_cell_length_a 5.65
_cell_length_b 16.21
_cell_length_c 6.13
_cell_volume 559.845
_citation_journal_id_ASTM ZAACAB
_cod_data_source_file Weiss_ZAACAB_1966_776.cif
_cod_data_source_block H3N3Pb1S2
_cod_original_cell_volume 559.8449
_cod_original_sg_symbol_Hall '-P 2ybc (z,y,-x)'
_cod_original_formula_sum 'H3 N3 Pb1 S2'
_cod_database_code 1539940

loop_
_symmetry_equiv_pos_as_xyz
x,y,z
-x+1/2,y+1/2,-z
-x,-y,-z
x-1/2,-y-1/2,z

loop_
_atom_site_label
_atom_site_type_symbol
_atom_site_fract_x
_atom_site_fract_y
_atom_site_fract_z
_atom_site_occupancy
_atom_site_U_iso_or_equiv
_atom_site_attached_hydrogens
N2 N-2 -0.0339 0.1605 0.6242 1 0.0 0
N3 N-3 0.4854 0.1659 0.8696 1 0.0 3
N1 N-2 0.1435 0.1363 0.2448 1 0.0 0
S1 S 0.3072 0.0547 0.3504 1 0.0 0
S2 S+2 -0.0407 0.182 0.3717 1 0.0 0
Pb1 Pb+2 0.1978 0.0571 0.7771 1 0.0 0
